data_7119807
loop_
_publ_author_name
'Kishi, Y.'
'Pointillart, F.'
'Lefeuvre, B.'
'Riob\'e, F'
'Le Guennic, B.'
'Golhen, S.'
'Cador, O.'
'Maury, O.'
'Fujiwara, H.'
'Ouahab, L.'

_publ_section_title
;
 Isotopically enriched polymorphs of dysprosium single molecule magnets.
;
_journal_issue 25
_journal_name_full 'Chemical communications (Cambridge, England)'
_journal_page_first 3575
_journal_page_last 3578
_journal_paper_doi 10.1039/c7cc00317j
_journal_volume 53
_journal_year 2017
_chemical_formula_sum 'C44 H26 Dy F9 N2 O6 S10'
_chemical_formula_weight 1332.80
_chemical_name_systematic
;
 ?
;
_space_group_IT_number 14
_symmetry_cell_setting monoclinic
_symmetry_space_group_name_Hall '-P 2yab'
_symmetry_space_group_name_H-M 'P 1 21/a 1'
_atom_sites_solution_hydrogens geom
_atom_sites_solution_primary direct
_atom_sites_solution_secondary difmap
_audit_creation_method SHELXL-97
_audit_update_record
;
2016-10-17 deposited with the CCDC.
2017-03-07 downloaded from the CCDC.
;
_cell_angle_alpha 90.00
_cell_angle_beta 92.8746(98)
_cell_angle_gamma 90.00
_cell_formula_units_Z 4
_cell_length_a 11.9987(32)
_cell_length_b 26.1502(60)
_cell_length_c 18.4103(44)
_cell_measurement_reflns_used 1021
_cell_measurement_temperature 150(2)
_cell_measurement_theta_max 15.25
_cell_measurement_theta_min 2.52
_cell_volume 5769(2)
_computing_structure_refinement 'SHELXL-97 (Sheldrick, 1997)'
_diffrn_ambient_temperature 150(2)
_diffrn_measured_fraction_theta_full 0.991
_diffrn_measured_fraction_theta_max 0.991
_diffrn_measurement_device_type 'APEXII, Bruker-AXS'
_diffrn_measurement_method 'CCD rotation images, thin slices'
_diffrn_radiation_monochromator graphite
_diffrn_radiation_source 'fine-focus sealed tube'
_diffrn_radiation_type MoK\a
_diffrn_radiation_wavelength 0.71073
_diffrn_reflns_av_R_equivalents 0.1469
_diffrn_reflns_av_sigmaI/netI 0.3108
_diffrn_reflns_limit_h_max 15
_diffrn_reflns_limit_h_min -15
_diffrn_reflns_limit_k_max 33
_diffrn_reflns_limit_k_min -31
_diffrn_reflns_limit_l_max 23
_diffrn_reflns_limit_l_min -22
_diffrn_reflns_number 33108
_diffrn_reflns_theta_full 27.48
_diffrn_reflns_theta_max 27.48
_diffrn_reflns_theta_min 1.11
_exptl_absorpt_coefficient_mu 1.729
_exptl_absorpt_correction_T_max 0.7456
_exptl_absorpt_correction_T_min 0.5904
_exptl_absorpt_correction_type multi-scan
_exptl_crystal_colour black
_exptl_crystal_density_diffrn 1.539
_exptl_crystal_density_method 'not measured'
_exptl_crystal_description stick
_exptl_crystal_F_000 2652
_exptl_crystal_size_max 0.60
_exptl_crystal_size_mid 0.04
_exptl_crystal_size_min 0.01
_platon_squeeze_details
;
Last refinements revealed several electronicp eaks per unit cell corresponding
to disordered CH2Cl2 molecules. These disordered solvents were removed using
SQUEEZE process. Formula is given considering none of these these molecules. 
;
_refine_diff_density_max 3.551
_refine_diff_density_min -1.266
_refine_diff_density_rms 0.224
_refine_ls_extinction_method none
_refine_ls_goodness_of_fit_ref 0.820
_refine_ls_hydrogen_treatment constr
_refine_ls_matrix_type full
_refine_ls_number_parameters 616
_refine_ls_number_reflns 13110
_refine_ls_number_restraints 42
_refine_ls_restrained_S_all 0.820
_refine_ls_R_factor_all 0.2286
_refine_ls_R_factor_gt 0.0990
_refine_ls_shift/su_max 0.003
_refine_ls_shift/su_mean 0.000
_refine_ls_structure_factor_coef Fsqd
_refine_ls_weighting_details 'calc w=1/[\s^2^(Fo^2^)+(0.1344P)^2^+0.0000P] where P=(Fo^2^+2Fc^2^)/3'
_refine_ls_weighting_scheme calc
_refine_ls_wR_factor_gt 0.2523
_refine_ls_wR_factor_ref 0.3048
_reflns_number_gt 3808
_reflns_number_total 13110
_reflns_threshold_expression >2sigma(I)
_cod_data_source_file c7cc00317j2.cif
_cod_data_source_block platon-sr
_cod_depositor_comments 'Adding full bibliography for 7119805--7119808.cif.'
_cod_original_cell_volume 5769.3(35)
_cod_original_sg_symbol_H-M P21/a
_cod_database_code 7119807

loop_
_symmetry_equiv_pos_as_xyz
'x, y, z'
'-x+1/2, y+1/2, -z'
'-x, -y, -z'
'x-1/2, -y-1/2, z'

loop_
_atom_site_label
_atom_site_type_symbol
_atom_site_fract_x
_atom_site_fract_y
_atom_site_fract_z
_atom_site_U_iso_or_equiv
_atom_site_adp_type
_atom_site_occupancy
_atom_site_symmetry_multiplicity
_atom_site_calc_flag
_atom_site_refinement_flags
_atom_site_disorder_assembly
_atom_site_disorder_group
C1 C 1.2596(17) 0.2847(7) 0.3621(12) 0.130(9) Uani 1 1 d . . .
H1A H 1.3106 0.2936 0.3256 0.196 Uiso 1 1 calc R . .
H1B H 1.2982 0.2852 0.4091 0.196 Uiso 1 1 calc R . .
H1C H 1.1994 0.3089 0.3613 0.196 Uiso 1 1 calc R . .
C3 C 1.0852(15) 0.1644(6) 0.4438(10) 0.080(5) Uani 1 1 d . C .
C4 C 1.1129(13) 0.2105(7) 0.4140(10) 0.080(5) Uani 1 1 d . C .
C5 C 0.9604(12) 0.2254(6) 0.5030(10) 0.069(5) Uani 1 1 d . C .
C6 C 0.8851(13) 0.2486(6) 0.5443(8) 0.064(4) Uani 1 1 d . . .
C7 C 0.7510(14) 0.3089(6) 0.6066(8) 0.069(5) Uani 1 1 d . . .
H7 H 0.7157 0.3383 0.6224 0.083 Uiso 1 1 calc R . .
C8 C 0.7182(12) 0.2623(6) 0.6300(8) 0.058(4) Uani 1 1 d . . .
C9 C 0.6258(13) 0.2532(6) 0.6788(7) 0.059(4) Uani 1 1 d . . .
C10 C 0.5993(12) 0.2030(5) 0.6973(6) 0.044(3) Uani 1 1 d . . .
H10 H 0.6402 0.1762 0.6787 0.053 Uiso 1 1 calc R . .
C11 C 0.5647(14) 0.2931(6) 0.7073(7) 0.061(4) Uani 1 1 d . . .
H11 H 0.5834 0.3267 0.6967 0.074 Uiso 1 1 calc R . .
C12 C 0.4767(14) 0.2836(6) 0.7509(7) 0.061(4) Uani 1 1 d . . .
H12 H 0.4335 0.3097 0.7691 0.073 Uiso 1 1 calc R . .
C13 C 0.4570(13) 0.2318(6) 0.7659(6) 0.055(4) Uani 1 1 d . . .
C14 C 0.3593(12) 0.2171(6) 0.8085(8) 0.054(4) Uani 1 1 d . . .
C16 C 0.1899(13) 0.2125(6) 0.8807(10) 0.068(5) Uani 1 1 d . . .
C17 C 0.0973(14) 0.2172(7) 0.9183(9) 0.076(5) Uani 1 1 d . . .
H17 H 0.0756 0.2487 0.9365 0.091 Uiso 1 1 calc R . .
C18 C 0.0368(13) 0.1742(8) 0.9285(9) 0.077(5) Uani 1 1 d . . .
H18 H -0.0287 0.1766 0.9532 0.093 Uiso 1 1 calc R . .
C19 C 0.0712(13) 0.1243(8) 0.9020(9) 0.082(6) Uani 1 1 d . . .
H19 H 0.0309 0.0949 0.9113 0.098 Uiso 1 1 calc R . .
C20 C 0.1676(15) 0.1225(7) 0.8619(9) 0.079(5) Uani 1 1 d . . .
H20 H 0.1892 0.0917 0.8416 0.095 Uiso 1 1 calc R . .
C15 C 0.2303(12) 0.1658(6) 0.8524(8) 0.056(4) Uani 1 1 d . . .
C21 C 0.1771(12) 0.0346(7) 0.6503(9) 0.065(5) Uani 1 1 d . . .
C22 C 0.2916(11) 0.0585(5) 0.6573(9) 0.051(4) Uani 1 1 d . . .
C23 C 0.3579(10) 0.0543(5) 0.5982(7) 0.043(3) Uani 1 1 d . . .
H23 H 0.3308 0.0382 0.5559 0.052 Uiso 1 1 calc R . .
C24 C 0.4706(11) 0.0753(4) 0.6029(7) 0.043(3) Uani 1 1 d . . .
C25 C 0.5318(10) 0.0762(4) 0.5331(8) 0.041(3) Uani 1 1 d . . .
S8 S 0.6648(6) 0.0910(3) 0.5437(4) 0.131(2) Uani 1 1 d . . .
C30 C 0.5608(17) 0.1173(7) 0.9510(11) 0.091(6) Uani 1 1 d . . .
C31 C 0.4886(18) 0.0850(8) 0.9856(10) 0.108(8) Uani 1 1 d . B .
H31 H 0.4956 0.0797 1.0355 0.129 Uiso 1 1 calc R . .
C32 C 0.4020(13) 0.0600(6) 0.9412(9) 0.068(5) Uani 1 1 d . . .
C37 C 0.8406(14) 0.0649(6) 0.7288(12) 0.073(5) Uani 1 1 d . . .
C38 C 0.7209(12) 0.0533(6) 0.7487(7) 0.046(3) Uani 1 1 d . . .
C39 C 0.6881(12) 0.0037(6) 0.7369(8) 0.064(4) Uani 1 1 d . A .
H39 H 0.7382 -0.0190 0.7173 0.076 Uiso 1 1 calc R . .
C40 C 0.5772(13) -0.0153(5) 0.7540(7) 0.049(4) Uani 1 1 d . . .
N1 N 0.5180(9) 0.1926(4) 0.7402(6) 0.047(3) Uani 1 1 d . A .
N2 N 0.3265(10) 0.1708(4) 0.8133(6) 0.052(3) Uani 1 1 d . A .
O1 O 0.3146(7) 0.0772(4) 0.7196(5) 0.054(3) Uani 1 1 d . A .
O2 O 0.5150(7) 0.0952(3) 0.6591(5) 0.048(2) Uani 1 1 d . A .
O3 O 0.5594(8) 0.1355(4) 0.8884(5) 0.063(3) Uani 1 1 d . A .
O4 O 0.3855(8) 0.0657(4) 0.8777(5) 0.060(3) Uani 1 1 d . A .
O5 O 0.6683(8) 0.0898(3) 0.7714(5) 0.048(2) Uani 1 1 d . A .
O6 O 0.5059(8) 0.0137(4) 0.7780(5) 0.056(3) Uani 1 1 d . A .
F1 F 0.1512(8) 0.0031(4) 0.7012(7) 0.105(4) Uani 1 1 d . . .
F2 F 0.1015(7) 0.0724(4) 0.6538(5) 0.085(3) Uani 1 1 d . . .
F3 F 0.1508(8) 0.0126(4) 0.5865(6) 0.108(4) Uani 1 1 d . . .
F4 F 0.6762(10) 0.1209(5) 1.0624(5) 0.114(4) Uani 1 1 d . . .
F5 F 0.626(2) 0.1883(6) 1.0195(10) 0.210(10) Uani 1 1 d . . .
F6 F 0.7453(16) 0.1520(10) 0.9713(8) 0.256(14) Uani 1 1 d U . .
F7 F 0.9024(9) 0.0752(6) 0.7876(7) 0.145(6) Uani 1 1 d . . .
F8 F 0.8923(11) 0.0292(5) 0.6970(13) 0.224(11) Uani 1 1 d . . .
F9 F 0.8492(8) 0.1030(5) 0.6852(7) 0.122(4) Uani 1 1 d . . .
S1 S 1.2051(6) 0.2220(2) 0.3443(4) 0.141(3) Uani 1 1 d . . .
S2 S 1.1656(5) 0.1082(2) 0.4273(4) 0.120(2) Uani 1 1 d D . .
S3 S 0.9895(4) 0.16135(17) 0.5067(3) 0.0810(14) Uani 1 1 d . . .
S4 S 1.0481(4) 0.26407(16) 0.4517(3) 0.0747(13) Uani 1 1 d . . .
S5 S 0.8593(4) 0.31385(15) 0.5472(2) 0.0708(12) Uani 1 1 d . . .
S6 S 0.7931(3) 0.21135(15) 0.5963(2) 0.0637(11) Uani 1 1 d . . .
S7 S 0.2795(4) 0.26187(17) 0.8515(2) 0.0692(12) Uani 1 1 d . . .
C26 C 0.4840(9) 0.0677(4) 0.4524(6) 0.0285(15) Uani 1 1 d . . .
H26 H 0.4131 0.0602 0.4325 0.034 Uiso 1 1 calc R . .
Dy1 Dy 0.47615(6) 0.10169(3) 0.78207(4) 0.0504(3) Uani 1 1 d . . .
C41A C 0.5500(11) -0.0705(6) 0.7586(8) 0.067(3) Uani 0.759(10) 1 d PD A 1
C42A C 0.607(2) -0.1175(11) 0.7300(12) 0.067(3) Uani 0.759(10) 1 d PD A 1
H42A H 0.6761 -0.1169 0.7092 0.081 Uiso 0.759(10) 1 calc PR A 1
C43A C 0.5474(12) -0.1595(5) 0.7380(8) 0.067(3) Uani 0.759(10) 1 d PD A 1
H43A H 0.5667 -0.1917 0.7214 0.081 Uiso 0.759(10) 1 calc PR A 1
C44A C 0.4530(12) -0.1489(5) 0.7741(8) 0.067(3) Uani 0.759(10) 1 d PD A 1
H44A H 0.4041 -0.1744 0.7876 0.081 Uiso 0.759(10) 1 calc PR A 1
S10A S 0.4314(5) -0.0868(2) 0.7926(3) 0.0616(18) Uani 0.759(10) 1 d PD A 1
C41B C 0.5500(11) -0.0705(6) 0.7586(8) 0.067(3) Uani 0.241(10) 1 d PD A 2
C42B C 0.450(3) -0.0986(14) 0.7870(17) 0.067(3) Uani 0.241(10) 1 d PD A 2
H42B H 0.3925 -0.0826 0.8107 0.081 Uiso 0.241(10) 1 calc PR A 2
C43B C 0.4530(12) -0.1489(5) 0.7741(8) 0.067(3) Uani 0.241(10) 1 d PD A 2
H43B H 0.4001 -0.1727 0.7875 0.081 Uiso 0.241(10) 1 calc PR A 2
C44B C 0.5474(12) -0.1595(5) 0.7380(8) 0.067(3) Uani 0.241(10) 1 d PD A 2
H44B H 0.5639 -0.1927 0.7238 0.081 Uiso 0.241(10) 1 calc PR A 2
S10B S 0.6308(16) -0.1113(8) 0.7204(11) 0.0616(18) Uani 0.241(10) 1 d PD A 2
C33A C 0.313(2) 0.0315(10) 0.9840(9) 0.218(10) Uani 0.814(11) 1 d PD B 3
C34A C 0.305(3) 0.0249(13) 1.068(2) 0.218(10) Uani 0.814(11) 1 d PD B 3
H34A H 0.3470 0.0393 1.1063 0.261 Uiso 0.814(11) 1 calc PR B 3
C35A C 0.206(2) -0.0128(9) 1.0664(10) 0.218(10) Uani 0.814(11) 1 d PD B 3
H35A H 0.1781 -0.0257 1.1088 0.261 Uiso 0.814(11) 1 calc PR B 3
C36A C 0.166(2) -0.0252(10) 1.0031(11) 0.218(10) Uani 0.814(11) 1 d PD B 3
H36A H 0.1051 -0.0473 0.9979 0.261 Uiso 0.814(11) 1 calc PR B 3
S9A S 0.2232(6) -0.0014(3) 0.9318(4) 0.101(3) Uani 0.814(11) 1 d PD B 3
C33B C 0.313(2) 0.0315(10) 0.9840(9) 0.218(10) Uani 0.186(11) 1 d PD B 4
C34B C 0.226(4) -0.002(2) 0.939(3) 0.218(10) Uani 0.186(11) 1 d PD B 4
H34B H 0.2146 -0.0058 0.8894 0.261 Uiso 0.186(11) 1 calc PR B 4
C35B C 0.166(2) -0.0252(10) 1.0031(11) 0.218(10) Uani 0.186(11) 1 d PD B 4
H35B H 0.1047 -0.0468 0.9962 0.261 Uiso 0.186(11) 1 calc PR B 4
C36B C 0.206(2) -0.0128(9) 1.0664(10) 0.218(10) Uani 0.186(11) 1 d PD B 4
H36B H 0.1800 -0.0282 1.1077 0.261 Uiso 0.186(11) 1 calc PR B 4
S9B S 0.305(3) 0.0303(12) 1.0740(18) 0.101(3) Uani 0.186(11) 1 d PD B 4
C2 C 1.060(2) 0.0630(8) 0.4247(16) 0.063(6) Uani 0.540(16) 1 d PU C 5
H2A H 1.0908 0.0299 0.4157 0.095 Uiso 0.540(16) 1 calc PR C 5
H2B H 1.0057 0.0714 0.3864 0.095 Uiso 0.540(16) 1 calc PR C 5
H2C H 1.0249 0.0628 0.4704 0.095 Uiso 0.540(16) 1 calc PR C 5
C2A C 1.081(2) 0.1038(10) 0.3502(12) 0.063(6) Uani 0.460(16) 1 d PDU C 6
H2A1 H 1.1012 0.0742 0.3228 0.095 Uiso 0.460(16) 1 calc PR C 6
H2A2 H 1.0891 0.1339 0.3211 0.095 Uiso 0.460(16) 1 calc PR C 6
H2A3 H 1.0047 0.1007 0.3631 0.095 Uiso 0.460(16) 1 calc PR C 6
C29 C 0.6533 0.1373 1.0003 0.154(12) Uani 1 1 d U . .
C28 C 0.6867(9) 0.0891(4) 0.4577(6) 0.0285(15) Uani 1 1 d . . .
H28A H 0.7553 0.0963 0.4386 0.034 Uiso 1 1 calc R . .
C27 C 0.5979(9) 0.0763(4) 0.4184(6) 0.0285(15) Uani 1 1 d . . .
H27A H 0.6031 0.0722 0.3685 0.034 Uiso 1 1 calc R . .

loop_
_atom_site_aniso_label
_atom_site_aniso_U_11
_atom_site_aniso_U_22
_atom_site_aniso_U_33
_atom_site_aniso_U_23
_atom_site_aniso_U_13
_atom_site_aniso_U_12
C1 0.109(18) 0.100(15) 0.18(2) 0.057(16) 0.009(16) -0.051(14)
C3 0.084(13) 0.052(10) 0.106(15) -0.003(10) 0.025(11) -0.006(9)
C4 0.046(10) 0.089(13) 0.106(15) 0.021(11) 0.020(9) -0.011(9)
C5 0.041(9) 0.058(10) 0.109(15) 0.027(9) 0.012(9) -0.003(8)
C6 0.050(10) 0.069(10) 0.070(11) -0.009(9) -0.029(9) -0.021(8)
C7 0.078(12) 0.052(10) 0.074(11) -0.005(9) -0.020(9) -0.001(9)
C8 0.056(10) 0.072(11) 0.046(9) -0.005(8) -0.002(8) -0.010(8)
C9 0.077(12) 0.072(11) 0.026(7) 0.009(7) -0.007(7) -0.004(9)
C10 0.056(9) 0.050(9) 0.025(7) 0.002(6) -0.008(6) -0.003(7)
C11 0.091(13) 0.051(9) 0.040(9) -0.011(7) -0.012(9) -0.020(9)
C12 0.087(12) 0.067(11) 0.029(7) 0.011(7) 0.009(8) 0.005(9)
C13 0.082(12) 0.066(10) 0.018(7) 0.016(6) 0.009(7) -0.007(9)
C14 0.047(9) 0.058(10) 0.056(9) 0.003(8) 0.002(7) -0.001(8)
C16 0.048(10) 0.058(10) 0.099(14) -0.006(9) 0.009(10) 0.005(8)
C17 0.049(11) 0.098(14) 0.080(13) -0.007(10) -0.003(9) -0.004(10)
C18 0.030(9) 0.127(17) 0.073(12) -0.010(12) -0.006(8) 0.026(11)
C19 0.029(9) 0.139(18) 0.075(12) 0.019(12) -0.010(8) -0.002(10)
C20 0.065(12) 0.107(15) 0.065(11) 0.023(10) -0.007(9) 0.018(11)
C15 0.034(8) 0.075(11) 0.060(10) 0.020(9) 0.006(7) 0.001(8)
C21 0.037(9) 0.083(12) 0.073(12) -0.015(10) -0.013(8) 0.006(9)
C22 0.033(8) 0.024(7) 0.093(12) 0.025(7) -0.014(8) -0.016(6)
C23 0.030(7) 0.046(8) 0.054(9) -0.011(6) 0.015(6) -0.017(6)
C24 0.056(9) 0.027(7) 0.048(8) -0.009(6) 0.016(7) -0.009(6)
C25 0.022(7) 0.023(6) 0.079(10) -0.006(6) 0.009(6) -0.009(5)
S8 0.124(6) 0.152(6) 0.119(5) 0.005(4) 0.018(4) -0.013(4)
C30 0.089(15) 0.100(15) 0.080(13) 0.026(11) -0.027(12) -0.010(11)
C31 0.117(17) 0.140(19) 0.063(12) 0.053(12) -0.017(12) -0.058(15)
C32 0.057(11) 0.081(12) 0.066(11) 0.012(9) -0.012(9) -0.017(9)
C37 0.052(11) 0.045(10) 0.127(17) 0.006(10) 0.043(11) -0.017(8)
C38 0.047(9) 0.046(9) 0.044(8) 0.006(7) -0.008(7) -0.002(8)
C39 0.044(9) 0.081(12) 0.067(11) 0.008(9) 0.012(8) 0.005(9)
C40 0.056(10) 0.055(9) 0.036(8) -0.015(7) 0.008(7) -0.010(8)
N1 0.050(7) 0.057(7) 0.035(6) -0.004(5) 0.003(6) -0.002(6)
N2 0.057(8) 0.055(8) 0.042(7) 0.009(6) -0.009(6) -0.002(6)
O1 0.033(5) 0.080(7) 0.048(6) 0.006(5) -0.004(5) 0.008(5)
O2 0.040(5) 0.066(6) 0.038(5) 0.007(5) -0.005(4) 0.001(5)
O3 0.063(7) 0.074(7) 0.051(6) 0.029(5) -0.006(5) -0.015(6)
O4 0.059(7) 0.089(8) 0.031(5) 0.012(5) -0.003(5) -0.009(6)
O5 0.051(6) 0.048(6) 0.043(5) 0.017(4) -0.008(5) -0.011(5)
O6 0.059(7) 0.054(6) 0.056(6) 0.010(5) 0.019(5) -0.008(5)
F1 0.066(7) 0.094(8) 0.158(11) 0.059(7) 0.017(7) -0.035(6)
F2 0.045(5) 0.102(7) 0.107(8) 0.015(6) 0.002(5) -0.009(5)
F3 0.061(7) 0.156(10) 0.109(9) -0.060(8) 0.017(6) -0.034(6)
F4 0.122(9) 0.172(11) 0.046(6) 0.036(6) -0.011(6) -0.061(8)
F5 0.31(3) 0.135(12) 0.170(17) 0.024(12) -0.136(17) -0.075(16)
F6 0.214(18) 0.45(3) 0.090(11) 0.109(15) -0.081(11) -0.25(2)
F7 0.065(8) 0.271(18) 0.097(9) 0.033(10) -0.016(7) -0.065(9)
F8 0.095(9) 0.090(9) 0.50(3) -0.113(14) 0.162(15) -0.045(8)
F9 0.060(7) 0.143(10) 0.165(12) 0.067(9) 0.032(7) -0.013(7)
S1 0.164(6) 0.081(4) 0.190(7) -0.006(4) 0.119(6) -0.024(4)
S2 0.101(4) 0.106(4) 0.157(6) 0.000(4) 0.046(4) -0.013(4)
S3 0.062(3) 0.063(3) 0.121(4) 0.024(3) 0.031(3) -0.005(2)
S4 0.068(3) 0.065(3) 0.092(3) 0.010(2) 0.012(3) -0.019(2)
S5 0.092(3) 0.053(2) 0.068(3) 0.012(2) 0.007(2) -0.022(2)
S6 0.063(3) 0.056(2) 0.073(3) 0.013(2) 0.008(2) -0.011(2)
S7 0.057(3) 0.088(3) 0.063(3) -0.014(2) -0.003(2) 0.007(2)
C26 0.027(4) 0.034(4) 0.025(3) -0.004(3) 0.006(3) -0.002(3)
Dy1 0.0463(4) 0.0619(5) 0.0429(4) 0.0114(4) 0.0005(3) -0.0040(4)
C41A 0.076(7) 0.054(5) 0.072(6) 0.002(5) 0.008(5) -0.023(5)
C42A 0.076(7) 0.054(5) 0.072(6) 0.002(5) 0.008(5) -0.023(5)
C43A 0.076(7) 0.054(5) 0.072(6) 0.002(5) 0.008(5) -0.023(5)
C44A 0.076(7) 0.054(5) 0.072(6) 0.002(5) 0.008(5) -0.023(5)
S10A 0.071(4) 0.064(4) 0.050(3) 0.005(2) 0.014(3) -0.030(3)
C41B 0.076(7) 0.054(5) 0.072(6) 0.002(5) 0.008(5) -0.023(5)
C42B 0.076(7) 0.054(5) 0.072(6) 0.002(5) 0.008(5) -0.023(5)
C43B 0.076(7) 0.054(5) 0.072(6) 0.002(5) 0.008(5) -0.023(5)
C44B 0.076(7) 0.054(5) 0.072(6) 0.002(5) 0.008(5) -0.023(5)
S10B 0.071(4) 0.064(4) 0.050(3) 0.005(2) 0.014(3) -0.030(3)
C33A 0.273(18) 0.32(2) 0.061(7) 0.063(11) -0.012(10) -0.231(16)
C34A 0.273(18) 0.32(2) 0.061(7) 0.063(11) -0.012(10) -0.231(16)
C35A 0.273(18) 0.32(2) 0.061(7) 0.063(11) -0.012(10) -0.231(16)
C36A 0.273(18) 0.32(2) 0.061(7) 0.063(11) -0.012(10) -0.231(16)
S9A 0.106(5) 0.113(5) 0.085(5) 0.039(4) 0.009(4) -0.027(4)
C33B 0.273(18) 0.32(2) 0.061(7) 0.063(11) -0.012(10) -0.231(16)
C34B 0.273(18) 0.32(2) 0.061(7) 0.063(11) -0.012(10) -0.231(16)
C35B 0.273(18) 0.32(2) 0.061(7) 0.063(11) -0.012(10) -0.231(16)
C36B 0.273(18) 0.32(2) 0.061(7) 0.063(11) -0.012(10) -0.231(16)
S9B 0.106(5) 0.113(5) 0.085(5) 0.039(4) 0.009(4) -0.027(4)
C2 0.075(11) 0.024(8) 0.092(12) -0.012(8) 0.015(10) -0.017(8)
C2A 0.075(11) 0.024(8) 0.092(12) -0.012(8) 0.015(10) -0.017(8)
C29 0.127(18) 0.22(3) 0.11(2) 0.08(2) -0.063(15) -0.07(2)
C28 0.027(4) 0.034(4) 0.025(3) -0.004(3) 0.006(3) -0.002(3)
C27 0.027(4) 0.034(4) 0.025(3) -0.004(3) 0.006(3) -0.002(3)

loop_
_atom_type_symbol
_atom_type_description
_atom_type_scat_dispersion_real
_atom_type_scat_dispersion_imag
_atom_type_scat_source
C C 0.0033 0.0016 'International Tables Vol C Tables 4.2.6.8 and 6.1.1.4'
H H 0.0000 0.0000 'International Tables Vol C Tables 4.2.6.8 and 6.1.1.4'
N N 0.0061 0.0033 'International Tables Vol C Tables 4.2.6.8 and 6.1.1.4'
O O 0.0106 0.0060 'International Tables Vol C Tables 4.2.6.8 and 6.1.1.4'
F F 0.0171 0.0103 'International Tables Vol C Tables 4.2.6.8 and 6.1.1.4'
S S 0.1246 0.1234 'International Tables Vol C Tables 4.2.6.8 and 6.1.1.4'
Dy Dy -0.1892 4.4098 'International Tables Vol C Tables 4.2.6.8 and 6.1.1.4'

loop_
_geom_angle_atom_site_label_1
_geom_angle_atom_site_label_2
_geom_angle_atom_site_label_3
_geom_angle
C4 C3 S3 120.5(14)
C4 C3 S2 120.6(14)
S3 C3 S2 118.1(10)
C3 C4 S1 128.0(15)
C3 C4 S4 114.9(14)
S1 C4 S4 117.2(10)
C6 C5 S3 123.8(13)
C6 C5 S4 118.4(13)
S3 C5 S4 117.1(10)
C5 C6 S5 125.7(13)
C5 C6 S6 120.3(12)
S5 C6 S6 113.8(10)
C8 C7 S5 120.1(13)
C7 C8 C9 125.0(15)
C7 C8 S6 114.3(13)
C9 C8 S6 120.7(12)
C11 C9 C10 118.8(15)
C11 C9 C8 122.2(15)
C10 C9 C8 119.0(15)
N1 C10 C9 121.7(14)
C12 C11 C9 121.1(15)
C11 C12 C13 115.4(15)
N1 C13 C12 124.1(14)
N1 C13 C14 116.1(13)
C12 C13 C14 119.6(15)
N2 C14 C13 122.1(14)
N2 C14 S7 115.5(12)
C13 C14 S7 122.4(11)
C17 C16 C15 125.1(16)
C17 C16 S7 128.0(14)
C15 C16 S7 106.9(12)
C16 C17 C18 117.2(18)
C17 C18 C19 122.1(17)
C20 C19 C18 117.4(18)
C15 C20 C19 120.7(19)
C20 C15 N2 127.9(16)
C20 C15 C16 117.4(15)
N2 C15 C16 114.5(14)
F1 C21 F3 108.0(15)
F1 C21 F2 104.2(14)
F3 C21 F2 103.3(12)
F1 C21 C22 116.9(12)
F3 C21 C22 115.3(15)
F2 C21 C22 107.6(13)
O1 C22 C23 129.5(12)
O1 C22 C21 113.2(14)
C23 C22 C21 117.2(13)
C22 C23 C24 119.4(12)
O2 C24 C23 124.1(12)
O2 C24 C25 119.4(12)
C23 C24 C25 116.4(11)
C24 C25 C26 128.9(10)
C24 C25 S8 114.4(10)
C26 C25 S8 116.7(10)
C28 S8 C25 94.7(7)
O3 C30 C31 132.6(16)
O3 C30 C29 113.9(15)
C31 C30 C29 113.3(15)
C30 C31 C32 117.7(16)
O4 C32 C31 125.4(15)
O4 C32 C33A 118.4(14)
C31 C32 C33A 115.2(15)
F8 C37 F9 102.9(18)
F8 C37 F7 105.2(18)
F9 C37 F7 107.2(14)
F8 C37 C38 116.6(14)
F9 C37 C38 114.1(15)
F7 C37 C38 110.0(16)
O5 C38 C39 129.8(14)
O5 C38 C37 115.6(13)
C39 C38 C37 114.5(14)
C38 C39 C40 122.8(14)
O6 C40 C39 121.2(13)
O6 C40 C41A 114.7(13)
C39 C40 C41A 123.0(13)
C10 N1 C13 118.9(12)
C10 N1 Dy1 122.4(9)
C13 N1 Dy1 118.6(9)
C14 N2 C15 112.9(13)
C14 N2 Dy1 114.9(10)
C15 N2 Dy1 129.7(9)
C22 O1 Dy1 134.7(9)
C24 O2 Dy1 137.0(9)
C30 O3 Dy1 128.2(11)
C32 O4 Dy1 137.7(10)
C38 O5 Dy1 131.0(9)
C40 O6 Dy1 136.4(9)
C4 S1 C1 105.1(10)
C2A S2 C2 61.7(14)
C2A S2 C3 83.9(12)
C2 S2 C3 99.5(11)
C3 S3 C5 94.1(8)
C4 S4 C5 92.4(8)
C6 S5 C7 95.0(8)
C8 S6 C6 96.8(8)
C14 S7 C16 90.2(8)
C27 C26 C25 94.2(8)
O1 Dy1 O4 81.4(3)
O1 Dy1 O3 147.5(4)
O4 Dy1 O3 73.3(3)
O1 Dy1 O6 80.5(3)
O4 Dy1 O6 72.7(3)
O3 Dy1 O6 110.0(3)
O1 Dy1 O2 72.5(3)
O4 Dy1 O2 146.1(3)
O3 Dy1 O2 138.0(3)
O6 Dy1 O2 81.9(3)
O1 Dy1 O5 136.9(3)
O4 Dy1 O5 120.8(3)
O3 Dy1 O5 74.9(3)
O6 Dy1 O5 73.4(3)
O2 Dy1 O5 70.4(3)
O1 Dy1 N1 106.4(3)
O4 Dy1 N1 135.6(4)
O3 Dy1 N1 79.5(3)
O6 Dy1 N1 151.1(4)
O2 Dy1 N1 74.0(3)
O5 Dy1 N1 83.6(3)
O1 Dy1 N2 74.5(3)
O4 Dy1 N2 76.2(4)
O3 Dy1 N2 79.9(3)
O6 Dy1 N2 142.4(4)
O2 Dy1 N2 115.6(3)
O5 Dy1 N2 142.5(3)
N1 Dy1 N2 64.8(4)
C40 C41A C42A 131.7(15)
C40 C41A S10A 118.1(10)
C42A C41A S10A 109.8(14)
C43A C42A C41A 112(2)
C42A C43A C44A 110.5(18)
C43A C44A S10A 115.7(8)
C41A S10A C44A 91.6(8)
C32 C33A C34A 129.3(19)
C32 C33A S9A 113.7(12)
C34A C33A S9A 116.7(17)
C35A C34A C33A 98(3)
C36A C35A C34A 115.6(19)
C35A C36A S9A 118.5(11)
C36A S9A C33A 91.1(11)
F4 C29 F6 109.0(8)
F4 C29 F5 98.0(9)
F6 C29 F5 91.9(12)
F4 C29 C30 124.3(9)
F6 C29 C30 118.1(11)
F5 C29 C30 107.9(10)
C27 C28 S8 112.5(9)
C28 C27 C26 121.8(10)

loop_
_geom_bond_atom_site_label_1
_geom_bond_atom_site_label_2
_geom_bond_distance
C1 S1 1.790(19)
C3 C4 1.37(2)
C3 S3 1.673(18)
C3 S2 1.793(17)
C4 S1 1.761(18)
C4 S4 1.763(19)
C5 C6 1.35(2)
C5 S3 1.712(16)
C5 S4 1.766(16)
C6 S5 1.735(16)
C6 S6 1.786(17)
C7 C8 1.358(19)
C7 S5 1.744(18)
C8 C9 1.48(2)
C8 S6 1.739(16)
C9 C11 1.39(2)
C9 C10 1.397(18)
C10 N1 1.313(16)
C11 C12 1.38(2)
C12 C13 1.406(19)
C13 N1 1.358(18)
C13 C14 1.49(2)
C14 N2 1.278(16)
C14 S7 1.730(15)
C16 C17 1.34(2)
C16 C15 1.42(2)
C16 S7 1.780(17)
C17 C18 1.36(2)
C18 C19 1.46(2)
C19 C20 1.40(2)
C20 C15 1.38(2)
C15 N2 1.397(18)
C21 F1 1.296(18)
C21 F3 1.332(17)
C21 F2 1.346(17)
C21 C22 1.510(19)
C22 O1 1.264(16)
C22 C23 1.384(19)
C23 C24 1.458(17)
C24 O2 1.252(14)
C24 C25 1.512(18)
C25 C26 1.582(17)
C25 S8 1.643(13)
S8 C28 1.619(12)
C30 O3 1.245(19)
C30 C31 1.39(2)
C30 C29 1.493(17)
C31 C32 1.44(2)
C32 O4 1.185(16)
C32 C33A 1.55(2)
C37 F8 1.279(19)
C37 F9 1.288(18)
C37 F7 1.31(2)
C37 C38 1.53(2)
C38 O5 1.229(15)
C38 C39 1.371(19)
C39 C40 1.469(19)
C40 O6 1.241(16)
C40 C41A 1.484(19)
N1 Dy1 2.557(11)
N2 Dy1 2.631(12)
O1 Dy1 2.295(9)
O2 Dy1 2.341(9)
O3 Dy1 2.327(9)
O4 Dy1 2.316(9)
O5 Dy1 2.344(10)
O6 Dy1 2.330(10)
F4 C29 1.239(9)
F5 C29 1.420(18)
F6 C29 1.308(16)
S2 C2A 1.708(10)
S2 C2 1.73(2)
C26 C27 1.548(15)
C41A C42A 1.51(4)
C41A S10A 1.641(15)
C42A C43A 1.32(3)
C43A C44A 1.37(2)
C44A S10A 1.682(14)
C33A C34A 1.56(5)
C33A S9A 1.65(2)
C34A C35A 1.54(4)
C35A C36A 1.28(3)
C36A S9A 1.636(19)
C28 C27 1.302(14)

loop_
_platon_squeeze_void_nr
_platon_squeeze_void_average_x
_platon_squeeze_void_average_y
_platon_squeeze_void_average_z
_platon_squeeze_void_volume
_platon_squeeze_void_count_electrons
_platon_squeeze_void_content
1 0.015 0.250 0.142 517 339 ' '
2 -0.020 0.750 0.858 516 338 ' '
